data_4304339
loop_
_publ_author_name
'Steven Stevenson'
'Christopher J. Chancellor'
'Hon Man Lee'
'Marilyn M. Olmstead'
'Alan L. Balch'

_publ_section_title
;
Internal and External Factors in the Structural Organization in Cocrystals
of the Mixed-Metal Endohedrals (GdSc2N@Ih-C80, Gd2ScN@Ih-C80, and
TbSc2N@Ih-C80) and Nickel(II) Octaethylporphyrin
;
_journal_name_full 'Inorganic Chemistry'
_journal_page_first 1420
_journal_page_last 1427
_journal_paper_doi 10.1021/ic701824q
_journal_volume 47
_journal_year 2008
_chemical_formula_moiety 'C80 Gd N Sc2, 2(C6 H6), C36 H44 N4'
_chemical_formula_sum 'C128 H56 Gd N5 Ni Sc2'
_chemical_formula_weight 1969.66
_chemical_name_common GdSc2N@C80.NiOEP.2benzene
_chemical_name_systematic
; 
 ? 
;
_space_group_IT_number 15
_symmetry_cell_setting monoclinic
_symmetry_space_group_name_Hall '-C 2yc'
_symmetry_space_group_name_H-M 'C 1 2/c 1'
_atom_sites_solution_hydrogens geom
_atom_sites_solution_primary direct
_atom_sites_solution_secondary difmap
_audit_creation_method SHELXL-97
_cell_angle_alpha 90.00
_cell_angle_beta 94.99(3)
_cell_angle_gamma 90.00
_cell_formula_units_Z 8
_cell_length_a 25.074(5)
_cell_length_b 14.916(3)
_cell_length_c 39.354(8)
_cell_measurement_temperature 100(2)
_cell_volume 14663(5)
_computing_cell_refinement 'Mosflm (Leslie, A.G.W., 1992)'
_computing_data_collection 'MarControl (marUSA Inc, Evanston, IL)'
_computing_data_reduction Mosflm
_computing_molecular_graphics 'SHELXTL 5, XP (Sheldrick, 1994)'
_computing_publication_material SHELXL-97
_computing_structure_refinement 'SHELXL-97 (Sheldrick, 1997)'
_computing_structure_solution 'SHELXS-97 (Sheldrick, 1990)'
_diffrn_ambient_temperature 100(2)
_diffrn_measured_fraction_theta_full 0.991
_diffrn_measured_fraction_theta_max 0.991
_diffrn_measurement_device_type 'Huber goniometer, 345mm MAR Detector'
_diffrn_measurement_method \p
_diffrn_radiation_monochromator 'Cylindrically bent cubed root Si(311), asymmetric cut, horizontal focus'
_diffrn_radiation_source 'synchrotron, 16 pole 1.9T wiggler, SSRL BL9-1'
_diffrn_radiation_type '16,039 eV'
_diffrn_radiation_wavelength 0.75100
_diffrn_reflns_av_R_equivalents 0.0000
_diffrn_reflns_av_sigmaI/netI 0.0435
_diffrn_reflns_limit_h_max 25
_diffrn_reflns_limit_h_min -25
_diffrn_reflns_limit_k_max 15
_diffrn_reflns_limit_k_min 0
_diffrn_reflns_limit_l_max 39
_diffrn_reflns_limit_l_min 0
_diffrn_reflns_number 7764
_diffrn_reflns_theta_full 22.20
_diffrn_reflns_theta_max 22.20
_diffrn_reflns_theta_min 1.68
_exptl_absorpt_coefficient_mu 1.396
_exptl_absorpt_correction_T_max 0.986
_exptl_absorpt_correction_T_min 0.850
_exptl_absorpt_correction_type none
_exptl_crystal_colour black
_exptl_crystal_density_diffrn 1.784
_exptl_crystal_density_method 'not measured'
_exptl_crystal_description parallelepiped
_exptl_crystal_F_000 7944
_exptl_crystal_size_max 0.12
_exptl_crystal_size_mid 0.06
_exptl_crystal_size_min 0.01
_refine_diff_density_max 1.721
_refine_diff_density_min -2.395
_refine_diff_density_rms 0.176
_refine_ls_extinction_method none
_refine_ls_goodness_of_fit_ref 1.062
_refine_ls_hydrogen_treatment constr
_refine_ls_matrix_type full
_refine_ls_number_parameters 842
_refine_ls_number_reflns 7764
_refine_ls_number_restraints 0
_refine_ls_restrained_S_all 1.062
_refine_ls_R_factor_all 0.1044
_refine_ls_R_factor_gt 0.0903
_refine_ls_shift/su_max 0.001
_refine_ls_shift/su_mean 0.000
_refine_ls_structure_factor_coef Fsqd
_refine_ls_weighting_details 'calc w=1/[\s^2^(Fo^2^)+(0.1782P)^2^+227.7373P] where P=(Fo^2^+2Fc^2^)/3'
_refine_ls_weighting_scheme calc
_refine_ls_wR_factor_gt 0.2618
_refine_ls_wR_factor_ref 0.2768
_reflns_number_gt 6010
_reflns_number_total 7764
_reflns_threshold_expression I>2\s(I)
_cod_data_source_file ic701824q-file003.cif
_cod_data_source_block hml45
_cod_original_sg_symbol_H-M 'C 2/c'
_cod_database_code 4304339

loop_
_symmetry_equiv_pos_as_xyz
'x, y, z'
'-x, y, -z+1/2'
'x+1/2, y+1/2, z'
'-x+1/2, y+1/2, -z+1/2'
'-x, -y, -z'
'x, -y, z-1/2'
'-x+1/2, -y+1/2, -z'
'x+1/2, -y+1/2, z-1/2'

loop_
_atom_site_label
_atom_site_type_symbol
_atom_site_fract_x
_atom_site_fract_y
_atom_site_fract_z
_atom_site_U_iso_or_equiv
_atom_site_adp_type
_atom_site_occupancy
_atom_site_symmetry_multiplicity
_atom_site_calc_flag
_atom_site_refinement_flags
_atom_site_disorder_assembly
_atom_site_disorder_group
Gd1 Gd 0.23444(3) 0.49783(4) 0.178698(17) 0.0527(4) Uani 1 1 d . . .
Sc1 Sc 0.34484(8) 0.40624(13) 0.13980(5) 0.0372(6) Uani 1 1 d . . .
Sc2 Sc 0.33200(8) 0.62581(12) 0.14124(5) 0.0326(6) Uani 1 1 d . . .
N1 N 0.3056(4) 0.5096(5) 0.1523(2) 0.035(2) Uani 1 1 d . . .
C1 C 0.4054(5) 0.4700(9) 0.0892(3) 0.048(3) Uiso 1 1 d . . .
C2 C 0.3922(5) 0.5619(8) 0.0819(3) 0.049(3) Uiso 1 1 d . . .
C3 C 0.3407(5) 0.5752(8) 0.0618(3) 0.044(3) Uiso 1 1 d . . .
C4 C 0.4111(5) 0.6306(9) 0.1046(3) 0.057(3) Uiso 1 1 d . . .
C5 C 0.4386(5) 0.4456(9) 0.1204(3) 0.059(3) Uiso 1 1 d . . .
C6 C 0.4579(5) 0.4933(7) 0.1789(3) 0.043(3) Uiso 1 1 d . . .
C7 C 0.4542(5) 0.5135(7) 0.1444(3) 0.044(3) Uiso 1 1 d . . .
C8 C 0.4398(5) 0.6048(8) 0.1352(3) 0.047(3) Uiso 1 1 d . . .
C9 C 0.3832(5) 0.7119(8) 0.1094(3) 0.048(3) Uiso 1 1 d . . .
C10 C 0.3289(5) 0.7197(8) 0.0921(3) 0.053(3) Uiso 1 1 d . . .
C11 C 0.3102(5) 0.6517(8) 0.0683(3) 0.053(3) Uiso 1 1 d . . .
C12 C 0.2900(5) 0.7591(8) 0.1112(3) 0.052(3) Uiso 1 1 d . . .
C13 C 0.3941(5) 0.7377(9) 0.1448(3) 0.059(3) Uiso 1 1 d . . .
C14 C 0.3549(5) 0.7406(8) 0.1992(3) 0.047(3) Uiso 1 1 d . . .
C15 C 0.3526(5) 0.7705(9) 0.1644(3) 0.059(3) Uiso 1 1 d . . .
C16 C 0.3013(5) 0.7837(8) 0.1477(3) 0.048(3) Uiso 1 1 d . . .
C17 C 0.4453(5) 0.5544(9) 0.2036(3) 0.059(3) Uiso 1 1 d . . .
C18 C 0.4304(5) 0.6377(9) 0.1948(3) 0.057(3) Uiso 1 1 d . . .
C19 C 0.4291(5) 0.6688(8) 0.1615(3) 0.043(3) Uiso 1 1 d . . .
C20 C 0.3902(5) 0.6798(9) 0.2157(3) 0.060(4) Uiso 1 1 d . . .
C21 C 0.2353(5) 0.7302(8) 0.1074(3) 0.043(3) Uiso 1 1 d . . .
C22 C 0.2177(5) 0.6616(8) 0.0829(3) 0.044(3) Uiso 1 1 d . . .
C23 C 0.2567(5) 0.6274(9) 0.0636(3) 0.055(3) Uiso 1 1 d . . .
C24 C 0.1749(5) 0.6074(9) 0.0905(3) 0.057(3) Uiso 1 1 d . . .
C25 C 0.2130(5) 0.7381(9) 0.1386(3) 0.059(3) Uiso 1 1 d . . .
C26 C 0.1709(5) 0.6548(9) 0.1819(3) 0.064(4) Uiso 1 1 d . . .
C27 C 0.1708(5) 0.6768(8) 0.1471(3) 0.049(3) Uiso 1 1 d . . .
C28 C 0.1526(5) 0.6176(9) 0.1216(3) 0.059(4) Uiso 1 1 d . . .
C29 C 0.3034(5) 0.7312(9) 0.2153(3) 0.055(3) Uiso 1 1 d . . .
C30 C 0.2545(5) 0.7403(9) 0.1981(3) 0.060(4) Uiso 1 1 d . . .
C31 C 0.2528(5) 0.7693(9) 0.1628(3) 0.057(3) Uiso 1 1 d . . .
C32 C 0.2122(5) 0.6857(8) 0.2061(3) 0.050(3) Uiso 1 1 d . . .
C33 C 0.1736(5) 0.5133(8) 0.0798(3) 0.049(3) Uiso 1 1 d . . .
C34 C 0.2128(6) 0.4799(9) 0.0629(4) 0.060(4) Uiso 1 1 d . . .
C35 C 0.2537(5) 0.5334(9) 0.0531(3) 0.056(3) Uiso 1 1 d . . .
C36 C 0.2273(5) 0.3859(8) 0.0702(3) 0.051(3) Uiso 1 1 d . . .
C37 C 0.1489(6) 0.4670(10) 0.1080(4) 0.066(4) Uiso 1 1 d . . .
C38 C 0.1643(5) 0.3534(8) 0.1495(3) 0.053(3) Uiso 1 1 d . . .
C39 C 0.1637(5) 0.3791(9) 0.1162(3) 0.058(3) Uiso 1 1 d . . .
C40 C 0.2032(5) 0.3409(8) 0.0949(3) 0.053(3) Uiso 1 1 d . . .
C41 C 0.1501(5) 0.5711(9) 0.1923(3) 0.062(4) Uiso 1 1 d . . .
C42 C 0.1345(6) 0.5042(7) 0.1675(3) 0.048(3) Uiso 1 1 d . . .
C43 C 0.1354(5) 0.5251(9) 0.1321(3) 0.055(3) Uiso 1 1 d . . .
C44 C 0.1477(5) 0.4143(9) 0.1774(3) 0.059(3) Uiso 1 1 d . . .
C45 C 0.2812(5) 0.3570(8) 0.0694(3) 0.053(3) Uiso 1 1 d . . .
C46 C 0.3225(5) 0.4160(8) 0.0617(3) 0.047(3) Uiso 1 1 d . . .
C47 C 0.3088(5) 0.5020(7) 0.0524(3) 0.043(3) Uiso 1 1 d . . .
C48 C 0.3738(5) 0.3999(8) 0.0791(3) 0.052(3) Uiso 1 1 d . . .
C49 C 0.2911(5) 0.2873(8) 0.0954(3) 0.053(3) Uiso 1 1 d . . .
C50 C 0.3421(5) 0.2451(9) 0.1462(3) 0.057(3) Uiso 1 1 d . . .
C51 C 0.3419(5) 0.2707(9) 0.1117(3) 0.059(3) Uiso 1 1 d . . .
C52 C 0.3860(5) 0.3213(9) 0.1033(3) 0.055(3) Uiso 1 1 d . . .
C53 C 0.2038(5) 0.2958(9) 0.1656(3) 0.056(3) Uiso 1 1 d . . .
C54 C 0.2431(5) 0.2571(9) 0.1470(3) 0.057(3) Uiso 1 1 d . . .
C55 C 0.2402(5) 0.2775(8) 0.1114(3) 0.048(3) Uiso 1 1 d . . .
C56 C 0.2937(5) 0.2370(8) 0.1630(3) 0.055(3) Uiso 1 1 d . . .
C57 C 0.3838(5) 0.2793(9) 0.1724(3) 0.059(3) Uiso 1 1 d . . .
C58 C 0.4254(5) 0.3363(8) 0.1642(3) 0.042(3) Uiso 1 1 d . . .
C59 C 0.4273(5) 0.3576(9) 0.1289(3) 0.058(3) Uiso 1 1 d . . .
C60 C 0.4416(5) 0.4021(9) 0.1889(3) 0.055(3) Uiso 1 1 d . . .
C61 C 0.3591(5) 0.2880(8) 0.2032(3) 0.047(3) Uiso 1 1 d . . .
C62 C 0.3376(5) 0.3924(9) 0.2472(3) 0.057(3) Uiso 1 1 d . . .
C63 C 0.3749(5) 0.3553(8) 0.2285(3) 0.047(3) Uiso 1 1 d . . .
C64 C 0.4178(5) 0.4127(9) 0.2202(3) 0.059(3) Uiso 1 1 d . . .
C65 C 0.2126(5) 0.3182(9) 0.2011(3) 0.055(3) Uiso 1 1 d . . .
C66 C 0.2841(5) 0.3692(9) 0.2427(3) 0.055(3) Uiso 1 1 d . . .
C67 C 0.2665(5) 0.3052(9) 0.2170(3) 0.059(3) Uiso 1 1 d . . .
C68 C 0.3037(5) 0.2650(8) 0.1992(3) 0.055(3) Uiso 1 1 d . . .
C69 C 0.1817(5) 0.5462(9) 0.2256(3) 0.059(3) Uiso 1 1 d . . .
C70 C 0.2509(5) 0.4423(9) 0.2492(3) 0.056(3) Uiso 1 1 d . . .
C71 C 0.1973(6) 0.4560(10) 0.2323(4) 0.064(4) Uiso 1 1 d . . .
C72 C 0.1785(5) 0.3882(9) 0.2081(3) 0.064(4) Uiso 1 1 d . . .
C73 C 0.3139(5) 0.6610(8) 0.2416(3) 0.050(3) Uiso 1 1 d . . .
C74 C 0.2859(6) 0.5146(8) 0.2580(3) 0.052(3) Uiso 1 1 d . . .
C75 C 0.2723(5) 0.6029(9) 0.2488(3) 0.057(3) Uiso 1 1 d . . .
C76 C 0.2196(5) 0.6175(9) 0.2328(3) 0.059(3) Uiso 1 1 d . . .
C77 C 0.4199(5) 0.5030(7) 0.2303(3) 0.044(3) Uiso 1 1 d . . .
C78 C 0.3393(6) 0.4885(7) 0.2571(3) 0.048(3) Uiso 1 1 d . . .
C79 C 0.3814(6) 0.5409(10) 0.2472(3) 0.062(4) Uiso 1 1 d . . .
C80 C 0.3666(5) 0.6337(8) 0.2400(3) 0.049(3) Uiso 1 1 d . . .
Ni1 Ni 0.48154(5) 0.50258(6) 0.04110(3) 0.0162(4) Uani 1 1 d . . .
N2 N 0.4806(3) 0.6336(4) 0.04040(18) 0.0146(17) Uani 1 1 d . . .
N3 N 0.4244(3) 0.4998(4) 0.00461(19) 0.0125(18) Uani 1 1 d . . .
N4 N 0.4813(3) 0.3715(4) 0.04312(18) 0.0145(17) Uani 1 1 d . . .
N5 N 0.5368(3) 0.5056(4) 0.0797(2) 0.0163(19) Uani 1 1 d . . .
C81 C 0.5107(4) 0.6909(6) 0.0609(2) 0.019(2) Uani 1 1 d . . .
C82 C 0.4972(3) 0.7839(6) 0.0532(2) 0.021(2) Uani 1 1 d . . .
C83 C 0.4580(4) 0.7807(6) 0.0275(2) 0.024(2) Uani 1 1 d . . .
C84 C 0.4478(3) 0.6888(6) 0.0199(2) 0.016(2) Uani 1 1 d . . .
C85 C 0.4085(3) 0.6583(6) -0.0045(2) 0.017(2) Uani 1 1 d . . .
H85 H 0.3878 0.7017 -0.0174 0.020 Uiso 1 1 calc R . .
C86 C 0.3981(3) 0.5712(6) -0.0110(2) 0.020(2) Uani 1 1 d . . .
C87 C 0.3547(4) 0.5417(6) -0.0357(2) 0.022(2) Uani 1 1 d . . .
C88 C 0.3553(4) 0.4523(7) -0.0347(2) 0.023(2) Uani 1 1 d . . .
C89 C 0.3989(3) 0.4257(6) -0.0099(2) 0.018(2) Uani 1 1 d . . .
C90 C 0.4097(3) 0.3394(6) -0.0017(2) 0.017(2) Uani 1 1 d . . .
H90 H 0.3897 0.2938 -0.0138 0.021 Uiso 1 1 calc R . .
C91 C 0.4487(3) 0.3143(6) 0.0236(2) 0.016(2) Uani 1 1 d . . .
C92 C 0.4580(4) 0.2223(6) 0.0335(2) 0.022(2) Uani 1 1 d . . .
C93 C 0.4971(4) 0.2235(6) 0.0598(2) 0.024(2) Uani 1 1 d . . .
C94 C 0.5108(3) 0.3184(6) 0.0648(2) 0.019(2) Uani 1 1 d . . .
C95 C 0.5486(3) 0.3470(6) 0.0903(2) 0.020(2) Uani 1 1 d . . .
H95 H 0.5683 0.3031 0.1036 0.024 Uiso 1 1 calc R . .
C96 C 0.5587(3) 0.4354(6) 0.0972(2) 0.016(2) Uani 1 1 d . . .
C97 C 0.5947(4) 0.4642(7) 0.1258(3) 0.026(2) Uani 1 1 d . . .
C98 C 0.5948(4) 0.5541(7) 0.1248(2) 0.023(2) Uani 1 1 d . . .
C99 C 0.5588(4) 0.5786(7) 0.0955(2) 0.022(2) Uani 1 1 d . . .
C100 C 0.5482(4) 0.6656(6) 0.0869(2) 0.022(2) Uani 1 1 d . . .
H100 H 0.5676 0.7112 0.0995 0.027 Uiso 1 1 calc R . .
C101 C 0.5218(4) 0.8616(6) 0.0715(3) 0.029(2) Uani 1 1 d . . .
H10A H 0.5147 0.9160 0.0574 0.035 Uiso 1 1 calc R . .
H10B H 0.5611 0.8528 0.0744 0.035 Uiso 1 1 calc R . .
C102 C 0.5014(4) 0.8772(7) 0.1066(3) 0.038(3) Uani 1 1 d . . .
H10C H 0.4628 0.8884 0.1039 0.057 Uiso 1 1 calc R . .
H10D H 0.5197 0.9292 0.1174 0.057 Uiso 1 1 calc R . .
H10E H 0.5087 0.8241 0.1208 0.057 Uiso 1 1 calc R . .
C103 C 0.4282(4) 0.8571(6) 0.0100(3) 0.029(2) Uani 1 1 d . . .
H10F H 0.4241 0.8454 -0.0149 0.034 Uiso 1 1 calc R . .
H10G H 0.4495 0.9126 0.0138 0.034 Uiso 1 1 calc R . .
C104 C 0.3731(4) 0.8719(7) 0.0224(3) 0.039(3) Uani 1 1 d . . .
H10H H 0.3523 0.8163 0.0197 0.058 Uiso 1 1 calc R . .
H10I H 0.3546 0.9197 0.0089 0.058 Uiso 1 1 calc R . .
H10J H 0.3770 0.8891 0.0465 0.058 Uiso 1 1 calc R . .
C105 C 0.3156(3) 0.6031(6) -0.0547(2) 0.021(2) Uani 1 1 d . . .
H10K H 0.2997 0.5725 -0.0755 0.026 Uiso 1 1 calc R . .
H10L H 0.3346 0.6571 -0.0619 0.026 Uiso 1 1 calc R . .
C106 C 0.2709(4) 0.6311(7) -0.0326(3) 0.032(3) Uani 1 1 d . . .
H10M H 0.2523 0.5775 -0.0254 0.048 Uiso 1 1 calc R . .
H10N H 0.2455 0.6700 -0.0459 0.048 Uiso 1 1 calc R . .
H10O H 0.2865 0.6635 -0.0125 0.048 Uiso 1 1 calc R . .
C107 C 0.3170(3) 0.3874(6) -0.0530(2) 0.022(2) Uani 1 1 d . . .
H10P H 0.3370 0.3342 -0.0599 0.026 Uiso 1 1 calc R . .
H10Q H 0.3000 0.4160 -0.0739 0.026 Uiso 1 1 calc R . .
C108 C 0.2738(4) 0.3578(7) -0.0307(3) 0.033(3) Uani 1 1 d . . .
H10R H 0.2903 0.3261 -0.0106 0.050 Uiso 1 1 calc R . .
H10S H 0.2487 0.3177 -0.0437 0.050 Uiso 1 1 calc R . .
H10T H 0.2545 0.4105 -0.0233 0.050 Uiso 1 1 calc R . .
C109 C 0.4280(3) 0.1436(6) 0.0183(3) 0.024(2) Uani 1 1 d . . .
H10U H 0.4484 0.0882 0.0243 0.029 Uiso 1 1 calc R . .
H10V H 0.4247 0.1493 -0.0069 0.029 Uiso 1 1 calc R . .
C110 C 0.3725(4) 0.1355(7) 0.0306(3) 0.032(3) Uani 1 1 d . . .
H11A H 0.3756 0.1258 0.0554 0.048 Uiso 1 1 calc R . .
H11B H 0.3537 0.0847 0.0192 0.048 Uiso 1 1 calc R . .
H11C H 0.3523 0.1907 0.0253 0.048 Uiso 1 1 calc R . .
C111 C 0.5207(4) 0.1483(6) 0.0805(3) 0.027(2) Uani 1 1 d . . .
H11D H 0.5601 0.1561 0.0836 0.032 Uiso 1 1 calc R . .
H11E H 0.5133 0.0914 0.0680 0.032 Uiso 1 1 calc R . .
C112 C 0.4986(4) 0.1422(7) 0.1156(3) 0.036(3) Uani 1 1 d . . .
H11F H 0.5047 0.1991 0.1278 0.054 Uiso 1 1 calc R . .
H11G H 0.5169 0.0938 0.1289 0.054 Uiso 1 1 calc R . .
H11H H 0.4601 0.1297 0.1127 0.054 Uiso 1 1 calc R . .
C113 C 0.6225(4) 0.4023(6) 0.1518(2) 0.026(2) Uani 1 1 d . . .
H11I H 0.6516 0.4355 0.1651 0.031 Uiso 1 1 calc R . .
H11J H 0.6390 0.3524 0.1399 0.031 Uiso 1 1 calc R . .
C114 C 0.5844(4) 0.3641(7) 0.1763(3) 0.036(3) Uani 1 1 d . . .
H11K H 0.5704 0.4130 0.1895 0.054 Uiso 1 1 calc R . .
H11L H 0.6037 0.3214 0.1918 0.054 Uiso 1 1 calc R . .
H11M H 0.5547 0.3335 0.1632 0.054 Uiso 1 1 calc R . .
C115 C 0.6220(4) 0.6192(6) 0.1494(2) 0.027(2) Uani 1 1 d . . .
H11N H 0.6376 0.6682 0.1365 0.032 Uiso 1 1 calc R . .
H11O H 0.6517 0.5883 0.1629 0.032 Uiso 1 1 calc R . .
C116 C 0.5845(4) 0.6590(7) 0.1735(3) 0.038(3) Uani 1 1 d . . .
H11P H 0.5548 0.6891 0.1604 0.057 Uiso 1 1 calc R . .
H11Q H 0.6041 0.7025 0.1886 0.057 Uiso 1 1 calc R . .
H11R H 0.5705 0.6112 0.1873 0.057 Uiso 1 1 calc R . .
C117 C 0.3811(6) 1.0033(7) 0.1502(4) 0.049(4) Uani 1 1 d . . .
H117 H 0.4186 1.0000 0.1560 0.059 Uiso 1 1 calc R . .
C118 C 0.3623(5) 1.0036(6) 0.1174(3) 0.038(3) Uani 1 1 d . . .
H118 H 0.3863 1.0016 0.0999 0.045 Uiso 1 1 calc R . .
C119 C 0.3064(5) 1.0071(6) 0.1088(3) 0.034(3) Uani 1 1 d . . .
H119 H 0.2922 1.0068 0.0857 0.041 Uiso 1 1 calc R . .
C120 C 0.2742(5) 1.0108(6) 0.1339(3) 0.034(3) Uani 1 1 d . . .
H120 H 0.2367 1.0141 0.1281 0.041 Uiso 1 1 calc R . .
C121 C 0.2929(5) 1.0101(6) 0.1678(3) 0.039(3) Uani 1 1 d . . .
H121 H 0.2685 1.0113 0.1850 0.047 Uiso 1 1 calc R . .
C122 C 0.3467(6) 1.0077(7) 0.1765(3) 0.047(3) Uani 1 1 d . . .
H122 H 0.3606 1.0089 0.1997 0.056 Uiso 1 1 calc R . .
C125 C 0.5240(6) 0.8729(10) 0.2204(5) 0.076(5) Uani 1 1 d . . .
H125 H 0.5411 0.8712 0.1998 0.091 Uiso 1 1 calc R . .
C124 C 0.4707(6) 0.8758(10) 0.2190(5) 0.074(4) Uani 1 1 d . . .
H124 H 0.4498 0.8801 0.1977 0.089 Uiso 1 1 calc R . .
C123 C 0.4462(6) 0.8723(12) 0.2497(5) 0.095(6) Uani 1 1 d . . .
H123 H 0.4083 0.8695 0.2492 0.114 Uiso 1 1 calc R . .
C126 C 0.5262(6) 0.1417(10) 0.2210(4) 0.070(4) Uani 1 1 d . . .
H126 H 0.5447 0.1441 0.2009 0.084 Uiso 1 1 calc R . .
C127 C 0.4723(6) 0.1395(10) 0.2186(5) 0.075(5) Uani 1 1 d . . .
H127 H 0.4527 0.1371 0.1969 0.090 Uiso 1 1 calc R . .
C128 C 0.4459(6) 0.1407(12) 0.2478(6) 0.093(6) Uani 1 1 d . . .
H128 H 0.4078 0.1408 0.2462 0.111 Uiso 1 1 calc R . .

loop_
_atom_site_aniso_label
_atom_site_aniso_U_11
_atom_site_aniso_U_22
_atom_site_aniso_U_33
_atom_site_aniso_U_23
_atom_site_aniso_U_13
_atom_site_aniso_U_12
Gd1 0.0277(5) 0.0796(6) 0.0530(6) 0.0049(3) 0.0153(3) 0.0012(3)
Sc1 0.0377(13) 0.0260(12) 0.0471(13) -0.0085(10) -0.0012(10) 0.0192(10)
Sc2 0.0481(13) 0.0153(10) 0.0328(12) 0.0092(8) -0.0061(10) -0.0162(9)
N1 0.029(6) 0.041(6) 0.036(6) 0.004(4) 0.007(4) 0.004(4)
Ni1 0.0097(8) 0.0138(8) 0.0244(8) -0.0010(5) -0.0028(6) -0.0005(4)
N2 0.008(4) 0.006(4) 0.030(4) -0.003(3) 0.000(3) -0.002(3)
N3 0.006(4) 0.012(4) 0.018(4) -0.001(3) -0.007(4) 0.002(3)
N4 0.009(4) 0.009(4) 0.025(4) 0.003(3) -0.003(3) 0.003(3)
N5 0.013(5) 0.015(5) 0.020(4) -0.003(3) -0.008(4) -0.001(3)
C81 0.015(5) 0.015(5) 0.028(6) -0.007(4) 0.003(4) -0.005(4)
C82 0.012(5) 0.019(6) 0.033(6) -0.003(4) 0.001(4) 0.002(4)
C83 0.016(5) 0.019(6) 0.038(6) 0.001(5) 0.002(5) 0.005(4)
C84 0.007(5) 0.012(5) 0.028(5) 0.002(4) 0.007(4) 0.001(4)
C85 0.013(5) 0.009(5) 0.030(5) 0.002(4) 0.001(4) 0.002(4)
C86 0.012(5) 0.028(7) 0.019(5) -0.002(4) 0.000(4) -0.003(4)
C87 0.014(5) 0.022(6) 0.029(6) -0.002(4) 0.000(4) -0.002(4)
C88 0.008(5) 0.031(6) 0.028(6) 0.001(5) -0.001(4) -0.002(4)
C89 0.009(5) 0.030(6) 0.016(5) 0.000(4) 0.001(4) 0.001(4)
C90 0.009(5) 0.016(6) 0.026(5) 0.000(4) 0.000(4) 0.006(4)
C91 0.012(5) 0.008(5) 0.030(6) -0.003(4) 0.010(4) 0.004(4)
C92 0.013(5) 0.024(6) 0.031(6) -0.003(4) 0.000(4) 0.000(4)
C93 0.011(5) 0.025(6) 0.036(6) 0.006(5) 0.008(5) 0.001(4)
C94 0.006(5) 0.014(5) 0.037(6) -0.002(4) 0.003(4) 0.004(4)
C95 0.013(5) 0.017(6) 0.031(6) 0.002(4) 0.001(4) 0.007(4)
C96 0.007(5) 0.020(6) 0.019(5) 0.000(4) -0.002(4) -0.003(4)
C97 0.010(5) 0.029(6) 0.040(6) -0.005(5) 0.006(5) 0.002(5)
C98 0.009(5) 0.029(6) 0.032(6) -0.004(5) 0.006(4) 0.002(4)
C99 0.013(5) 0.033(7) 0.020(5) 0.000(5) -0.006(4) 0.004(4)
C100 0.014(5) 0.018(6) 0.034(6) -0.005(5) -0.002(5) -0.008(4)
C101 0.022(5) 0.016(5) 0.050(7) 0.000(5) -0.004(5) 0.008(4)
C102 0.034(6) 0.028(6) 0.052(7) -0.019(5) 0.002(5) -0.004(5)
C103 0.025(6) 0.012(5) 0.047(6) 0.003(5) -0.004(5) -0.007(4)
C104 0.029(6) 0.035(6) 0.051(7) -0.005(5) -0.003(5) 0.011(5)
C105 0.014(5) 0.023(5) 0.025(5) 0.004(4) -0.003(4) 0.008(4)
C106 0.014(5) 0.039(6) 0.042(6) 0.003(5) -0.005(5) 0.009(5)
C107 0.009(5) 0.022(5) 0.035(6) 0.000(4) 0.001(4) -0.002(4)
C108 0.016(5) 0.037(6) 0.044(6) -0.005(5) -0.008(5) -0.013(5)
C109 0.014(5) 0.014(5) 0.043(6) 0.003(4) -0.008(4) 0.003(4)
C110 0.020(6) 0.023(6) 0.051(7) 0.003(5) -0.007(5) -0.007(4)
C111 0.019(5) 0.010(5) 0.051(7) 0.005(5) -0.007(5) 0.001(4)
C112 0.031(6) 0.028(6) 0.048(7) 0.016(5) 0.002(5) -0.003(5)
C113 0.017(5) 0.024(5) 0.035(6) -0.003(5) -0.009(5) 0.009(4)
C114 0.041(7) 0.028(6) 0.037(6) 0.009(5) -0.009(5) 0.006(5)
C115 0.017(5) 0.029(6) 0.033(6) -0.004(5) -0.008(5) -0.007(4)
C116 0.045(7) 0.032(6) 0.034(6) -0.005(5) -0.011(5) -0.002(5)
C117 0.037(8) 0.056(9) 0.054(10) 0.010(6) 0.002(7) -0.002(5)
C118 0.035(8) 0.045(8) 0.033(7) 0.005(5) 0.007(6) 0.000(5)
C119 0.029(7) 0.042(7) 0.029(7) 0.000(5) -0.006(6) 0.006(5)
C120 0.036(7) 0.036(7) 0.031(7) -0.003(5) 0.011(6) 0.002(5)
C121 0.050(9) 0.030(7) 0.040(8) 0.001(5) 0.011(6) 0.004(5)
C122 0.054(10) 0.047(8) 0.037(8) -0.002(5) -0.008(7) -0.004(6)
C125 0.047(10) 0.078(11) 0.101(13) 0.032(9) -0.001(9) -0.004(8)
C124 0.039(9) 0.066(10) 0.114(14) -0.016(9) -0.004(9) -0.003(7)
C123 0.036(9) 0.113(14) 0.138(17) -0.069(13) 0.020(12) -0.010(9)
C126 0.048(10) 0.078(11) 0.083(11) -0.021(9) -0.008(8) 0.012(8)
C127 0.046(10) 0.070(10) 0.106(13) 0.006(9) -0.015(9) -0.008(8)
C128 0.040(9) 0.098(13) 0.141(17) 0.056(12) 0.013(12) -0.003(9)

loop_
_atom_type_symbol
_atom_type_description
_atom_type_scat_dispersion_real
_atom_type_scat_dispersion_imag
_atom_type_scat_source
C C 0.0033 0.0016 'International Tables Vol C Tables 4.2.6.8 and 6.1.1.4'
H H 0.0000 0.0000 'International Tables Vol C Tables 4.2.6.8 and 6.1.1.4'
N N 0.0061 0.0033 'International Tables Vol C Tables 4.2.6.8 and 6.1.1.4'
Sc Sc 0.2719 0.4159 'Brennan and Cowan, 1992'
Ni Ni 0.3393 1.1124 'International Tables Vol C Tables 4.2.6.8 and 6.1.1.4'
Gd Gd -0.0978 4.3099 'Brennan and Cowan, 1992'

loop_
_geom_angle_atom_site_label_1
_geom_angle_atom_site_label_2
_geom_angle_atom_site_label_3
_geom_angle
_geom_angle_site_symmetry_1
_geom_angle_site_symmetry_3
_geom_angle_publ_flag
N1 Gd1 C71 145.9(4) . . ?
N1 Gd1 C69 149.2(4) . . ?
C71 Gd1 C69 33.5(5) . . ?
N1 Gd1 C41 145.9(4) . . ?
C71 Gd1 C41 62.2(5) . . ?
C69 Gd1 C41 35.7(4) . . ?
N1 Gd1 C72 143.1(4) . . ?
C71 Gd1 C72 33.8(4) . . ?
C69 Gd1 C72 59.2(4) . . ?
C41 Gd1 C72 70.4(4) . . ?
N1 Gd1 C44 141.9(4) . . ?
C71 Gd1 C44 59.9(4) . . ?
C69 Gd1 C44 68.9(4) . . ?
C41 Gd1 C44 57.9(5) . . ?
C72 Gd1 C44 33.2(4) . . ?
N1 Gd1 C42 140.4(4) . . ?
C71 Gd1 C42 73.4(4) . . ?
C69 Gd1 C42 61.9(4) . . ?
C41 Gd1 C42 33.3(4) . . ?
C72 Gd1 C42 61.0(4) . . ?
C44 Gd1 C42 33.1(4) . . ?
N1 Gd1 C76 118.8(4) . . ?
C71 Gd1 C76 55.2(4) . . ?
C69 Gd1 C76 30.5(4) . . ?
C41 Gd1 C76 52.3(4) . . ?
C72 Gd1 C76 87.0(4) . . ?
C44 Gd1 C76 99.1(4) . . ?
C42 Gd1 C76 85.1(4) . . ?
N1 Gd1 C26 116.5(4) . . ?
C71 Gd1 C26 85.2(4) . . ?
C69 Gd1 C26 52.2(4) . . ?
C41 Gd1 C26 30.2(4) . . ?
C72 Gd1 C26 100.3(4) . . ?
C44 Gd1 C26 85.5(4) . . ?
C42 Gd1 C26 54.6(4) . . ?
C76 Gd1 C26 48.3(4) . . ?
N1 Gd1 C65 114.2(3) . . ?
C71 Gd1 C65 53.7(4) . . ?
C69 Gd1 C65 85.1(4) . . ?
C41 Gd1 C65 98.9(4) . . ?
C72 Gd1 C65 28.8(4) . . ?
C44 Gd1 C65 50.0(4) . . ?
C42 Gd1 C65 82.9(4) . . ?
C76 Gd1 C65 108.4(4) . . ?
C26 Gd1 C65 129.0(4) . . ?
N1 Gd1 C70 115.6(4) . . ?
C71 Gd1 C70 30.3(4) . . ?
C69 Gd1 C70 53.7(4) . . ?
C41 Gd1 C70 88.4(4) . . ?
C72 Gd1 C70 53.7(4) . . ?
C44 Gd1 C70 85.9(4) . . ?
C42 Gd1 C70 103.7(4) . . ?
C76 Gd1 C70 58.3(4) . . ?
C26 Gd1 C70 103.1(4) . . ?
C65 Gd1 C70 57.1(4) . . ?
N1 Gd1 C38 111.3(3) . . ?
C71 Gd1 C38 83.8(4) . . ?
C69 Gd1 C38 99.5(4) . . ?
C41 Gd1 C38 85.1(4) . . ?
C72 Gd1 C38 50.5(4) . . ?
C44 Gd1 C38 30.8(4) . . ?
C42 Gd1 C38 53.6(3) . . ?
C76 Gd1 C38 129.9(4) . . ?
C26 Gd1 C38 107.5(4) . . ?
C65 Gd1 C38 47.1(3) . . ?
C70 Gd1 C38 101.3(4) . . ?
N1 Sc1 C52 153.8(4) . . ?
N1 Sc1 C59 143.4(4) . . ?
C52 Sc1 C59 38.4(5) . . ?
N1 Sc1 C51 146.5(4) . . ?
C52 Sc1 C51 36.0(5) . . ?
C59 Sc1 C51 67.6(5) . . ?
N1 Sc1 C58 132.9(4) . . ?
C52 Sc1 C58 65.9(4) . . ?
C59 Sc1 C58 35.6(4) . . ?
C51 Sc1 C58 78.5(4) . . ?
N1 Sc1 C50 138.8(4) . . ?
C52 Sc1 C50 61.5(5) . . ?
C59 Sc1 C50 74.7(5) . . ?
C51 Sc1 C50 34.6(4) . . ?
C58 Sc1 C50 63.7(4) . . ?
N1 Sc1 C57 132.9(4) . . ?
C52 Sc1 C57 73.3(4) . . ?
C59 Sc1 C57 61.4(5) . . ?
C51 Sc1 C57 64.2(4) . . ?
C58 Sc1 C57 33.7(4) . . ?
C50 Sc1 C57 35.7(4) . . ?
N1 Sc1 C48 117.6(4) . . ?
C52 Sc1 C48 36.3(4) . . ?
C59 Sc1 C48 58.2(4) . . ?
C51 Sc1 C48 61.3(4) . . ?
C58 Sc1 C48 93.4(4) . . ?
C50 Sc1 C48 94.2(4) . . ?
C57 Sc1 C48 109.2(4) . . ?
N1 Sc1 C5 113.0(4) . . ?
C52 Sc1 C5 57.3(4) . . ?
C59 Sc1 C5 32.2(4) . . ?
C51 Sc1 C5 92.8(5) . . ?
C58 Sc1 C5 57.6(4) . . ?
C50 Sc1 C5 106.8(4) . . ?
C57 Sc1 C5 89.9(4) . . ?
C48 Sc1 C5 52.9(4) . . ?
N1 Sc1 C49 116.5(4) . . ?
C52 Sc1 C49 57.0(4) . . ?
C59 Sc1 C49 94.4(4) . . ?
C51 Sc1 C49 30.4(4) . . ?
C58 Sc1 C49 108.8(4) . . ?
C50 Sc1 C49 53.9(4) . . ?
C57 Sc1 C49 89.1(4) . . ?
C48 Sc1 C49 63.1(4) . . ?
C5 Sc1 C49 111.3(4) . . ?
N1 Sc1 C1 103.5(4) . . ?
C52 Sc1 C1 54.6(4) . . ?
C59 Sc1 C1 53.7(4) . . ?
C51 Sc1 C1 87.3(4) . . ?
C58 Sc1 C1 86.7(4) . . ?
C50 Sc1 C1 116.0(4) . . ?
C57 Sc1 C1 115.0(4) . . ?
C48 Sc1 C1 29.0(4) . . ?
C5 Sc1 C1 31.4(4) . . ?
C49 Sc1 C1 91.9(4) . . ?
N1 Sc1 Sc2 30.9(3) . . ?
C52 Sc1 Sc2 128.8(3) . . ?
C59 Sc1 Sc2 114.4(3) . . ?
C51 Sc1 Sc2 152.0(3) . . ?
C58 Sc1 Sc2 120.4(3) . . ?
C50 Sc1 Sc2 169.5(3) . . ?
C57 Sc1 Sc2 142.9(3) . . ?
C48 Sc1 Sc2 95.1(3) . . ?
C5 Sc1 Sc2 82.7(3) . . ?
C49 Sc1 Sc2 127.4(3) . . ?
C1 Sc1 Sc2 74.5(3) . . ?
N1 Sc2 C9 149.3(4) . . ?
N1 Sc2 C13 153.6(4) . . ?
C9 Sc2 C13 37.1(4) . . ?
N1 Sc2 C15 143.1(4) . . ?
C9 Sc2 C15 65.4(4) . . ?
C13 Sc2 C15 35.7(4) . . ?
N1 Sc2 C10 136.7(4) . . ?
C9 Sc2 C10 36.8(4) . . ?
C13 Sc2 C10 66.0(4) . . ?
C15 Sc2 C10 76.6(4) . . ?
N1 Sc2 C16 135.5(4) . . ?
C9 Sc2 C16 73.5(4) . . ?
C13 Sc2 C16 61.2(4) . . ?
C15 Sc2 C16 33.4(4) . . ?
C10 Sc2 C16 62.6(4) . . ?
N1 Sc2 C12 133.4(4) . . ?
C9 Sc2 C12 61.6(4) . . ?
C13 Sc2 C12 72.7(4) . . ?
C15 Sc2 C12 61.8(4) . . ?
C10 Sc2 C12 33.5(4) . . ?
C16 Sc2 C12 34.6(4) . . ?
N1 Sc2 C4 117.0(4) . . ?
C9 Sc2 C4 33.6(4) . . ?
C13 Sc2 C4 56.9(4) . . ?
C15 Sc2 C4 92.1(4) . . ?
C10 Sc2 C4 59.8(4) . . ?
C16 Sc2 C4 107.0(4) . . ?
C12 Sc2 C4 91.5(4) . . ?
N1 Sc2 C19 119.3(4) . . ?
C9 Sc2 C19 57.7(4) . . ?
C13 Sc2 C19 34.6(4) . . ?
C15 Sc2 C19 59.2(4) . . ?
C10 Sc2 C19 93.9(4) . . ?
C16 Sc2 C19 91.4(4) . . ?
C12 Sc2 C19 107.2(4) . . ?
C4 Sc2 C19 53.7(4) . . ?
N1 Sc2 C8 106.1(4) . . ?
C9 Sc2 C8 53.8(4) . . ?
C13 Sc2 C8 54.4(4) . . ?
C15 Sc2 C8 87.4(4) . . ?
C10 Sc2 C8 87.7(4) . . ?
C16 Sc2 C8 115.5(4) . . ?
C12 Sc2 C8 115.3(4) . . ?
C4 Sc2 C8 30.4(4) . . ?
C19 Sc2 C8 31.4(4) . . ?
N1 Sc2 C14 114.1(4) . . ?
C9 Sc2 C14 91.0(4) . . ?
C13 Sc2 C14 55.0(4) . . ?
C15 Sc2 C14 30.0(4) . . ?
C10 Sc2 C14 106.5(4) . . ?
C16 Sc2 C14 53.0(4) . . ?
C12 Sc2 C14 87.0(4) . . ?
C4 Sc2 C14 108.7(4) . . ?
C19 Sc2 C14 59.2(4) . . ?
C8 Sc2 C14 90.4(3) . . ?
N1 Sc2 Sc1 30.8(3) . . ?
C9 Sc2 Sc1 119.5(3) . . ?
C13 Sc2 Sc1 131.5(3) . . ?
C15 Sc2 Sc1 152.9(3) . . ?
C10 Sc2 Sc1 124.5(3) . . ?
C16 Sc2 Sc1 166.3(3) . . ?
C12 Sc2 Sc1 145.2(3) . . ?
C4 Sc2 Sc1 86.3(3) . . ?
C19 Sc2 Sc1 99.3(3) . . ?
C8 Sc2 Sc1 77.7(3) . . ?
C14 Sc2 Sc1 126.5(2) . . ?
Sc1 N1 Sc2 118.3(5) . . ?
Sc1 N1 Gd1 121.7(4) . . ?
Sc2 N1 Gd1 120.1(4) . . ?
C48 C1 C2 124.2(11) . . ?
C48 C1 C5 109.1(11) . . ?
C2 C1 C5 120.6(11) . . ?
C48 C1 Sc1 66.5(7) . . ?
C2 C1 Sc1 109.8(8) . . ?
C5 C1 Sc1 67.6(7) . . ?
C4 C2 C1 120.5(11) . . ?
C4 C2 C3 118.3(11) . . ?
C1 C2 C3 114.5(10) . . ?
C47 C3 C11 112.2(11) . . ?
C47 C3 C2 119.9(10) . . ?
C11 C3 C2 118.6(11) . . ?
C8 C4 C2 117.6(12) . . ?
C8 C4 C9 109.9(11) . . ?
C2 C4 C9 124.1(12) . . ?
C8 C4 Sc2 82.6(7) . . ?
C2 C4 Sc2 95.9(8) . . ?
C9 C4 Sc2 62.0(7) . . ?
C59 C5 C7 124.4(12) . . ?
C59 C5 C1 108.9(12) . . ?
C7 C5 C1 118.9(12) . . ?
C59 C5 Sc1 60.6(7) . . ?
C7 C5 Sc1 99.7(8) . . ?
C1 C5 Sc1 80.9(7) . . ?
C7 C6 C17 122.8(11) . . ?
C7 C6 C60 117.6(11) . . ?
C17 C6 C60 109.3(11) . . ?
C6 C7 C5 119.3(11) . . ?
C6 C7 C8 116.4(10) . . ?
C5 C7 C8 117.2(11) . . ?
C4 C8 C7 124.8(11) . . ?
C4 C8 C19 108.7(10) . . ?
C7 C8 C19 119.9(11) . . ?
C4 C8 Sc2 67.0(7) . . ?
C7 C8 Sc2 108.2(8) . . ?
C19 C8 Sc2 67.7(6) . . ?
C4 C9 C13 107.6(11) . . ?
C4 C9 C10 116.9(11) . . ?
C13 C9 C10 120.9(11) . . ?
C4 C9 Sc2 84.3(8) . . ?
C13 C9 Sc2 71.9(7) . . ?
C10 C9 Sc2 75.9(7) . . ?
C12 C10 C11 116.3(11) . . ?
C12 C10 C9 116.1(11) . . ?
C11 C10 C9 118.9(11) . . ?
C12 C10 Sc2 77.8(7) . . ?
C11 C10 Sc2 95.8(8) . . ?
C9 C10 Sc2 67.3(7) . . ?
C23 C11 C3 107.3(11) . . ?
C23 C11 C10 122.0(12) . . ?
C3 C11 C10 122.7(11) . . ?
C10 C12 C21 121.1(11) . . ?
C10 C12 C16 122.4(11) . . ?
C21 C12 C16 106.1(10) . . ?
C10 C12 Sc2 68.8(7) . . ?
C21 C12 Sc2 99.8(8) . . ?
C16 C12 Sc2 72.7(7) . . ?
C15 C13 C9 121.5(12) . . ?
C15 C13 C19 115.5(11) . . ?
C9 C13 C19 107.4(11) . . ?
C15 C13 Sc2 76.1(8) . . ?
C9 C13 Sc2 71.0(7) . . ?
C19 C13 Sc2 83.9(7) . . ?
C20 C14 C15 128.3(12) . . ?
C20 C14 C29 106.2(11) . . ?
C15 C14 C29 118.0(11) . . ?
C20 C14 Sc2 93.4(8) . . ?
C15 C14 Sc2 55.9(7) . . ?
C29 C14 Sc2 99.3(7) . . ?
C16 C15 C13 118.3(12) . . ?
C16 C15 C14 116.6(12) . . ?
C13 C15 C14 115.9(11) . . ?
C16 C15 Sc2 77.8(7) . . ?
C13 C15 Sc2 68.2(7) . . ?
C14 C15 Sc2 94.1(8) . . ?
C15 C16 C31 124.6(12) . . ?
C15 C16 C12 120.4(11) . . ?
C31 C16 C12 105.6(10) . . ?
C15 C16 Sc2 68.8(7) . . ?
C31 C16 Sc2 100.5(8) . . ?
C12 C16 Sc2 72.7(7) . . ?
C18 C17 C6 120.4(12) . . ?
C18 C17 C77 122.3(12) . . ?
C6 C17 C77 107.1(11) . . ?
C17 C18 C19 122.6(12) . . ?
C17 C18 C20 115.8(12) . . ?
C19 C18 C20 114.8(11) . . ?
C18 C19 C8 117.6(11) . . ?
C18 C19 C13 128.3(11) . . ?
C8 C19 C13 106.3(10) . . ?
C18 C19 Sc2 98.7(8) . . ?
C8 C19 Sc2 81.0(7) . . ?
C13 C19 Sc2 61.5(6) . . ?
C80 C20 C14 111.2(12) . . ?
C80 C20 C18 122.2(12) . . ?
C14 C20 C18 116.6(12) . . ?
C25 C21 C12 109.4(10) . . ?
C25 C21 C22 121.6(11) . . ?
C12 C21 C22 121.1(11) . . ?
C23 C22 C24 119.7(11) . . ?
C23 C22 C21 115.9(11) . . ?
C24 C22 C21 117.5(11) . . ?
C22 C23 C11 123.4(12) . . ?
C22 C23 C35 119.1(12) . . ?
C11 C23 C35 108.3(11) . . ?
C22 C24 C28 119.8(12) . . ?
C22 C24 C33 119.5(12) . . ?
C28 C24 C33 110.8(12) . . ?
C21 C25 C31 108.3(11) . . ?
C21 C25 C27 120.1(11) . . ?
C31 C25 C27 122.7(12) . . ?
C27 C26 C32 121.1(12) . . ?
C27 C26 C41 120.9(12) . . ?
C32 C26 C41 110.7(12) . . ?
C27 C26 Gd1 95.9(8) . . ?
C32 C26 Gd1 85.3(8) . . ?
C41 C26 Gd1 60.8(7) . . ?
C28 C27 C26 122.0(12) . . ?
C28 C27 C25 115.7(11) . . ?
C26 C27 C25 115.4(11) . . ?
C27 C28 C24 125.0(12) . . ?
C27 C28 C43 117.9(12) . . ?
C24 C28 C43 106.6(11) . . ?
C30 C29 C73 121.2(12) . . ?
C30 C29 C14 123.8(12) . . ?
C73 C29 C14 104.8(10) . . ?
C29 C30 C32 120.2(12) . . ?
C29 C30 C31 117.3(12) . . ?
C32 C30 C31 115.3(12) . . ?
C25 C31 C16 110.5(11) . . ?
C25 C31 C30 121.0(12) . . ?
C16 C31 C30 119.4(11) . . ?
C30 C32 C26 124.3(12) . . ?
C30 C32 C76 121.1(11) . . ?
C26 C32 C76 107.1(11) . . ?
C34 C33 C24 120.2(12) . . ?
C34 C33 C37 125.0(12) . . ?
C24 C33 C37 103.4(11) . . ?
C33 C34 C35 121.6(13) . . ?
C33 C34 C36 116.1(13) . . ?
C35 C34 C36 115.4(13) . . ?
C34 C35 C47 123.2(12) . . ?
C34 C35 C23 119.7(13) . . ?
C47 C35 C23 106.7(11) . . ?
C40 C36 C45 110.3(11) . . ?
C40 C36 C34 119.4(12) . . ?
C45 C36 C34 120.2(12) . . ?
C43 C37 C39 121.3(14) . . ?
C43 C37 C33 111.9(13) . . ?
C39 C37 C33 119.4(13) . . ?
C39 C38 C53 123.3(12) . . ?
C39 C38 C44 123.2(12) . . ?
C53 C38 C44 105.3(11) . . ?
C39 C38 Gd1 97.1(8) . . ?
C53 C38 Gd1 84.1(7) . . ?
C44 C38 Gd1 58.0(6) . . ?
C38 C39 C37 117.9(13) . . ?
C38 C39 C40 119.2(12) . . ?
C37 C39 C40 114.4(12) . . ?
C36 C40 C55 109.6(11) . . ?
C36 C40 C39 125.3(12) . . ?
C55 C40 C39 116.1(11) . . ?
C26 C41 C42 120.0(12) . . ?
C26 C41 C69 106.6(12) . . ?
C42 C41 C69 120.8(12) . . ?
C26 C41 Gd1 89.1(8) . . ?
C42 C41 Gd1 74.5(8) . . ?
C69 C41 Gd1 71.8(7) . . ?
C44 C42 C43 116.6(11) . . ?
C44 C42 C41 115.2(12) . . ?
C43 C42 C41 119.2(11) . . ?
C44 C42 Gd1 73.2(8) . . ?
C43 C42 Gd1 94.5(9) . . ?
C41 C42 Gd1 72.2(8) . . ?
C37 C43 C42 124.8(13) . . ?
C37 C43 C28 107.3(12) . . ?
C42 C43 C28 119.7(11) . . ?
C37 C43 Gd1 95.6(9) . . ?
C42 C43 Gd1 57.0(7) . . ?
C28 C43 Gd1 92.9(8) . . ?
C42 C44 C72 125.6(12) . . ?
C42 C44 C38 116.0(11) . . ?
C72 C44 C38 106.8(11) . . ?
C42 C44 Gd1 73.7(8) . . ?
C72 C44 Gd1 73.4(8) . . ?
C38 C44 Gd1 91.2(8) . . ?
C46 C45 C36 122.2(11) . . ?
C46 C45 C49 120.7(11) . . ?
C36 C45 C49 107.7(11) . . ?
C47 C46 C45 118.0(11) . . ?
C47 C46 C48 118.8(11) . . ?
C45 C46 C48 116.0(11) . . ?
C46 C47 C3 122.8(12) . . ?
C46 C47 C35 120.7(11) . . ?
C3 C47 C35 105.4(10) . . ?
C1 C48 C46 119.5(11) . . ?
C1 C48 C52 109.4(11) . . ?
C46 C48 C52 123.7(11) . . ?
C1 C48 Sc1 84.6(8) . . ?
C46 C48 Sc1 97.3(8) . . ?
C52 C48 Sc1 60.3(6) . . ?
C51 C49 C45 122.6(12) . . ?
C51 C49 C55 124.9(12) . . ?
C45 C49 C55 105.5(10) . . ?
C51 C49 Sc1 56.4(7) . . ?
C45 C49 Sc1 91.7(8) . . ?
C55 C49 Sc1 100.7(8) . . ?
C51 C50 C56 122.1(12) . . ?
C51 C50 C57 121.0(12) . . ?
C56 C50 C57 106.4(11) . . ?
C51 C50 Sc1 68.2(7) . . ?
C56 C50 Sc1 99.4(8) . . ?
C57 C50 Sc1 73.0(7) . . ?
C49 C51 C52 120.1(12) . . ?
C49 C51 C50 114.7(12) . . ?
C52 C51 C50 115.9(12) . . ?
C49 C51 Sc1 93.1(8) . . ?
C52 C51 Sc1 69.4(8) . . ?
C50 C51 Sc1 77.2(8) . . ?
C51 C52 C59 123.6(12) . . ?
C51 C52 C48 116.2(11) . . ?
C59 C52 C48 103.5(11) . . ?
C51 C52 Sc1 74.6(8) . . ?
C59 C52 Sc1 71.9(7) . . ?
C48 C52 Sc1 83.4(7) . . ?
C54 C53 C38 120.6(12) . . ?
C54 C53 C65 123.3(12) . . ?
C38 C53 C65 109.8(11) . . ?
C56 C54 C53 120.2(12) . . ?
C56 C54 C55 116.9(12) . . ?
C53 C54 C55 116.6(12) . . ?
C54 C55 C40 123.8(11) . . ?
C54 C55 C49 117.9(11) . . ?
C40 C55 C49 106.9(10) . . ?
C54 C56 C50 123.1(12) . . ?
C54 C56 C68 116.2(12) . . ?
C50 C56 C68 109.8(11) . . ?
C58 C57 C61 122.0(11) . . ?
C58 C57 C50 122.6(11) . . ?
C61 C57 C50 106.8(11) . . ?
C58 C57 Sc1 71.4(7) . . ?
C61 C57 Sc1 101.2(8) . . ?
C50 C57 Sc1 71.3(7) . . ?
C57 C58 C60 115.9(11) . . ?
C57 C58 C59 116.4(11) . . ?
C60 C58 C59 118.8(11) . . ?
C57 C58 Sc1 74.9(7) . . ?
C60 C58 Sc1 98.9(8) . . ?
C59 C58 Sc1 67.2(7) . . ?
C5 C59 C58 117.9(12) . . ?
C5 C59 C52 109.1(11) . . ?
C58 C59 C52 119.9(11) . . ?
C5 C59 Sc1 87.2(8) . . ?
C58 C59 Sc1 77.2(7) . . ?
C52 C59 Sc1 69.6(7) . . ?
C58 C60 C64 123.8(12) . . ?
C58 C60 C6 121.4(11) . . ?
C64 C60 C6 105.9(11) . . ?
C57 C61 C68 112.2(11) . . ?
C57 C61 C63 122.7(11) . . ?
C68 C61 C63 116.7(11) . . ?
C63 C62 C66 122.2(12) . . ?
C63 C62 C78 122.1(12) . . ?
C66 C62 C78 106.3(12) . . ?
C62 C63 C64 116.4(11) . . ?
C62 C63 C61 119.8(11) . . ?
C64 C63 C61 115.0(11) . . ?
C77 C64 C60 110.2(12) . . ?
C77 C64 C63 121.1(12) . . ?
C60 C64 C63 120.6(12) . . ?
C72 C65 C53 108.8(11) . . ?
C72 C65 C67 125.3(12) . . ?
C53 C65 C67 116.7(12) . . ?
C72 C65 Gd1 60.0(7) . . ?
C53 C65 Gd1 86.4(8) . . ?
C67 C65 Gd1 93.5(8) . . ?
C62 C66 C70 111.4(12) . . ?
C62 C66 C67 119.7(12) . . ?
C70 C66 C67 119.6(12) . . ?
C68 C67 C66 118.5(12) . . ?
C68 C67 C65 119.4(12) . . ?
C66 C67 C65 115.8(12) . . ?
C67 C68 C61 122.9(12) . . ?
C67 C68 C56 123.8(12) . . ?
C61 C68 C56 104.8(11) . . ?
C71 C69 C76 119.8(12) . . ?
C71 C69 C41 120.6(12) . . ?
C76 C69 C41 106.0(11) . . ?
C71 C69 Gd1 72.9(7) . . ?
C76 C69 Gd1 88.7(8) . . ?
C41 C69 Gd1 72.6(7) . . ?
C66 C70 C74 105.8(12) . . ?
C66 C70 C71 124.1(12) . . ?
C74 C70 C71 122.1(12) . . ?
C66 C70 Gd1 94.9(8) . . ?
C74 C70 Gd1 92.9(8) . . ?
C71 C70 Gd1 58.3(7) . . ?
C69 C71 C72 118.2(12) . . ?
C69 C71 C70 116.5(12) . . ?
C72 C71 C70 116.0(12) . . ?
C69 C71 Gd1 73.7(7) . . ?
C72 C71 Gd1 74.8(8) . . ?
C70 C71 Gd1 91.4(8) . . ?
C65 C72 C44 109.4(12) . . ?
C65 C72 C71 119.1(12) . . ?
C44 C72 C71 119.3(13) . . ?
C65 C72 Gd1 91.1(8) . . ?
C44 C72 Gd1 73.4(8) . . ?
C71 C72 Gd1 71.5(8) . . ?
C80 C73 C75 123.7(12) . . ?
C80 C73 C29 106.8(11) . . ?
C75 C73 C29 119.2(11) . . ?
C78 C74 C75 117.8(12) . . ?
C78 C74 C70 110.9(11) . . ?
C75 C74 C70 121.5(12) . . ?
C74 C75 C73 117.7(12) . . ?
C74 C75 C76 116.8(12) . . ?
C73 C75 C76 119.4(12) . . ?
C75 C76 C69 122.9(12) . . ?
C75 C76 C32 118.4(12) . . ?
C69 C76 C32 109.4(11) . . ?
C75 C76 Gd1 93.3(8) . . ?
C69 C76 Gd1 60.8(7) . . ?
C32 C76 Gd1 85.1(7) . . ?
C79 C77 C64 122.3(12) . . ?
C79 C77 C17 120.2(11) . . ?
C64 C77 C17 107.4(11) . . ?
C79 C78 C74 126.9(12) . . ?
C79 C78 C62 118.1(12) . . ?
C74 C78 C62 105.6(11) . . ?
C77 C79 C78 119.8(13) . . ?
C77 C79 C80 119.2(12) . . ?
C78 C79 C80 113.6(12) . . ?
C20 C80 C73 110.9(11) . . ?
C20 C80 C79 120.0(12) . . ?
C73 C80 C79 119.9(12) . . ?
N3 Ni1 N2 90.2(3) . . ?
N3 Ni1 N4 90.2(3) . . ?
N2 Ni1 N4 178.2(3) . . ?
N3 Ni1 N5 177.2(3) . . ?
N2 Ni1 N5 89.7(3) . . ?
N4 Ni1 N5 89.8(3) . . ?
C81 N2 C84 104.1(7) . . ?
C81 N2 Ni1 128.0(6) . . ?
C84 N2 Ni1 127.8(6) . . ?
C86 N3 C89 104.5(7) . . ?
C86 N3 Ni1 127.6(5) . . ?
C89 N3 Ni1 127.7(5) . . ?
C94 N4 C91 105.0(7) . . ?
C94 N4 Ni1 127.8(6) . . ?
C91 N4 Ni1 127.1(6) . . ?
C96 N5 C99 105.1(7) . . ?
C96 N5 Ni1 127.3(5) . . ?
C99 N5 Ni1 127.4(6) . . ?
N2 C81 C100 125.1(8) . . ?
N2 C81 C82 111.8(8) . . ?
C100 C81 C82 123.1(8) . . ?
C83 C82 C81 105.3(8) . . ?
C83 C82 C101 130.0(8) . . ?
C81 C82 C101 124.7(8) . . ?
C82 C83 C84 107.3(8) . . ?
C82 C83 C103 128.3(8) . . ?
C84 C83 C103 124.3(8) . . ?
N2 C84 C85 124.1(8) . . ?
N2 C84 C83 111.5(8) . . ?
C85 C84 C83 124.3(8) . . ?
C86 C85 C84 124.1(8) . . ?
C85 C86 N3 126.1(8) . . ?
C85 C86 C87 122.6(9) . . ?
N3 C86 C87 111.3(8) . . ?
C88 C87 C86 106.1(7) . . ?
C88 C87 C105 129.1(8) . . ?
C86 C87 C105 124.5(8) . . ?
C87 C88 C89 107.2(8) . . ?
C87 C88 C107 128.7(8) . . ?
C89 C88 C107 123.9(9) . . ?
C90 C89 N3 126.2(8) . . ?
C90 C89 C88 123.0(9) . . ?
N3 C89 C88 110.8(8) . . ?
C89 C90 C91 123.0(8) . . ?
N4 C91 C90 125.7(8) . . ?
N4 C91 C92 111.6(7) . . ?
C90 C91 C92 122.7(8) . . ?
C93 C92 C91 106.4(8) . . ?
C93 C92 C109 128.3(8) . . ?
C91 C92 C109 125.3(8) . . ?
C92 C93 C94 105.1(8) . . ?
C92 C93 C111 129.5(9) . . ?
C94 C93 C111 125.4(8) . . ?
N4 C94 C95 125.8(8) . . ?
N4 C94 C93 112.0(8) . . ?
C95 C94 C93 122.2(8) . . ?
C96 C95 C94 122.9(8) . . ?
N5 C96 C95 126.3(8) . . ?
N5 C96 C97 111.5(8) . . ?
C95 C96 C97 122.2(8) . . ?
C98 C97 C96 106.1(8) . . ?
C98 C97 C113 129.1(8) . . ?
C96 C97 C113 124.7(9) . . ?
C97 C98 C99 105.8(8) . . ?
C97 C98 C115 129.3(8) . . ?
C99 C98 C115 124.8(9) . . ?
N5 C99 C100 126.3(8) . . ?
N5 C99 C98 111.4(8) . . ?
C100 C99 C98 122.2(9) . . ?
C99 C100 C81 123.4(8) . . ?
C82 C101 C102 113.6(8) . . ?
C83 C103 C104 113.2(8) . . ?
C87 C105 C106 111.2(8) . . ?
C88 C107 C108 111.7(8) . . ?
C92 C109 C110 112.3(8) . . ?
C93 C111 C112 112.4(8) . . ?
C97 C113 C114 112.3(8) . . ?
C98 C115 C116 112.8(8) . . ?
C118 C117 C122 121.7(13) . . ?
C117 C118 C119 119.2(12) . . ?
C120 C119 C118 118.6(11) . . ?
C119 C120 C121 122.9(12) . . ?
C122 C121 C120 119.3(12) . . ?
C121 C122 C117 118.3(12) . . ?
C124 C125 C123 121.1(17) . 2_655 ?
C125 C124 C123 118.5(16) . . ?
C125 C123 C124 120.2(14) 2_655 . ?
C127 C126 C128 119.8(16) . 2_655 ?
C126 C127 C128 119.6(15) . . ?
C126 C128 C127 120.5(15) 2_655 . ?

loop_
_geom_bond_atom_site_label_1
_geom_bond_atom_site_label_2
_geom_bond_distance
_geom_bond_site_symmetry_2
_geom_bond_publ_flag
Gd1 N1 2.149(10) . ?
Gd1 C71 2.459(14) . ?
Gd1 C69 2.469(14) . ?
Gd1 C41 2.480(14) . ?
Gd1 C72 2.502(14) . ?
Gd1 C44 2.503(13) . ?
Gd1 C42 2.509(14) . ?
Gd1 C76 2.828(13) . ?
Gd1 C26 2.841(14) . ?
Gd1 C65 2.888(13) . ?
Gd1 C70 2.889(13) . ?
Gd1 C38 2.951(12) . ?
Sc1 N1 1.916(9) . ?
Sc1 C52 2.236(13) . ?
Sc1 C59 2.268(13) . ?
Sc1 C51 2.302(13) . ?
Sc1 C58 2.399(11) . ?
Sc1 C50 2.419(13) . ?
Sc1 C57 2.443(13) . ?
Sc1 C48 2.558(13) . ?
Sc1 C5 2.601(14) . ?
Sc1 C49 2.759(13) . ?
Sc1 C1 2.777(13) . ?
Sc1 Sc2 3.292(3) . ?
Sc2 N1 1.919(8) . ?
Sc2 C9 2.267(12) . ?
Sc2 C13 2.278(13) . ?
Sc2 C15 2.381(13) . ?
Sc2 C10 2.382(12) . ?
Sc2 C16 2.497(12) . ?
Sc2 C12 2.498(12) . ?
Sc2 C4 2.554(13) . ?
Sc2 C19 2.577(12) . ?
Sc2 C8 2.751(12) . ?
Sc2 C14 2.869(12) . ?
C1 C48 1.352(17) . ?
C1 C2 1.434(18) . ?
C1 C5 1.467(18) . ?
C2 C4 1.414(18) . ?
C2 C3 1.467(17) . ?
C3 C47 1.385(16) . ?
C3 C11 1.408(17) . ?
C4 C8 1.402(17) . ?
C4 C9 1.422(17) . ?
C5 C59 1.389(18) . ?
C5 C7 1.418(18) . ?
C6 C7 1.385(18) . ?
C6 C17 1.388(18) . ?
C6 C60 1.484(16) . ?
C7 C8 1.446(16) . ?
C8 C19 1.449(16) . ?
C9 C13 1.447(17) . ?
C9 C10 1.472(17) . ?
C10 C12 1.410(17) . ?
C10 C11 1.432(17) . ?
C11 C23 1.387(17) . ?
C12 C21 1.435(17) . ?
C12 C16 1.484(17) . ?
C13 C15 1.432(18) . ?
C13 C19 1.471(17) . ?
C14 C20 1.389(17) . ?
C14 C15 1.437(17) . ?
C14 C29 1.493(18) . ?
C15 C16 1.406(17) . ?
C16 C31 1.417(17) . ?
C17 C18 1.335(18) . ?
C17 C77 1.489(18) . ?
C18 C19 1.388(17) . ?
C18 C20 1.494(18) . ?
C20 C80 1.356(17) . ?
C21 C25 1.396(17) . ?
C21 C22 1.447(16) . ?
C22 C23 1.386(17) . ?
C22 C24 1.397(17) . ?
C23 C35 1.462(18) . ?
C24 C28 1.399(18) . ?
C24 C33 1.465(17) . ?
C25 C31 1.398(18) . ?
C25 C27 1.460(18) . ?
C26 C27 1.408(17) . ?
C26 C32 1.421(18) . ?
C26 C41 1.427(19) . ?
C27 C28 1.383(18) . ?
C28 C43 1.514(19) . ?
C29 C30 1.354(18) . ?
C29 C73 1.480(17) . ?
C30 C32 1.395(18) . ?
C30 C31 1.452(18) . ?
C32 C76 1.463(17) . ?
C33 C34 1.33(2) . ?
C33 C37 1.49(2) . ?
C34 C35 1.38(2) . ?
C34 C36 1.472(18) . ?
C35 C47 1.462(19) . ?
C36 C40 1.365(17) . ?
C36 C45 1.422(17) . ?
C37 C43 1.35(2) . ?
C37 C39 1.393(19) . ?
C38 C39 1.362(18) . ?
C38 C53 1.420(18) . ?
C38 C44 1.511(18) . ?
C39 C40 1.467(18) . ?
C40 C55 1.439(17) . ?
C41 C42 1.429(18) . ?
C41 C69 1.516(19) . ?
C42 C44 1.427(17) . ?
C42 C43 1.427(19) . ?
C44 C72 1.430(18) . ?
C45 C46 1.413(17) . ?
C45 C49 1.463(17) . ?
C46 C47 1.369(15) . ?
C46 C48 1.424(16) . ?
C48 C52 1.524(18) . ?
C49 C51 1.399(18) . ?
C49 C55 1.476(17) . ?
C50 C51 1.410(18) . ?
C50 C56 1.435(18) . ?
C50 C57 1.491(18) . ?
C51 C52 1.404(18) . ?
C52 C59 1.483(18) . ?
C53 C54 1.402(18) . ?
C53 C65 1.433(18) . ?
C54 C56 1.400(18) . ?
C54 C55 1.429(17) . ?
C56 C68 1.486(18) . ?
C57 C58 1.405(17) . ?
C57 C61 1.415(17) . ?
C58 C60 1.416(17) . ?
C58 C59 1.431(17) . ?
C60 C64 1.422(18) . ?
C61 C68 1.427(17) . ?
C61 C63 1.445(16) . ?
C62 C63 1.358(17) . ?
C62 C66 1.383(17) . ?
C62 C78 1.485(17) . ?
C63 C64 1.436(17) . ?
C64 C77 1.404(16) . ?
C65 C72 1.393(18) . ?
C65 C67 1.452(18) . ?
C66 C70 1.410(18) . ?
C66 C67 1.430(18) . ?
C67 C68 1.354(18) . ?
C69 C71 1.42(2) . ?
C69 C76 1.437(18) . ?
C70 C74 1.414(18) . ?
C70 C71 1.460(19) . ?
C71 C72 1.441(19) . ?
C73 C80 1.389(17) . ?
C73 C75 1.405(17) . ?
C74 C78 1.40(2) . ?
C74 C75 1.400(17) . ?
C75 C76 1.431(18) . ?
C77 C79 1.343(19) . ?
C78 C79 1.40(2) . ?
C79 C80 1.453(18) . ?
Ni1 N3 1.939(7) . ?
Ni1 N2 1.954(7) . ?
Ni1 N4 1.957(7) . ?
Ni1 N5 1.965(8) . ?
N2 C81 1.358(11) . ?
N2 C84 1.375(11) . ?
N3 C86 1.369(11) . ?
N3 C89 1.376(11) . ?
N4 C94 1.340(11) . ?
N4 C91 1.369(11) . ?
N5 C96 1.344(11) . ?
N5 C99 1.349(12) . ?
C81 C100 1.382(13) . ?
C81 C82 1.454(13) . ?
C82 C83 1.349(13) . ?
C82 C101 1.472(13) . ?
C83 C84 1.422(13) . ?
C83 C103 1.497(13) . ?
C84 C85 1.390(13) . ?
C85 C86 1.345(13) . ?
C86 C87 1.463(13) . ?
C87 C88 1.333(15) . ?
C87 C105 1.495(13) . ?
C88 C89 1.456(13) . ?
C88 C107 1.503(13) . ?
C89 C90 1.349(13) . ?
C90 C91 1.386(13) . ?
C91 C92 1.439(13) . ?
C92 C93 1.362(13) . ?
C92 C109 1.493(13) . ?
C93 C94 1.466(13) . ?
C93 C111 1.478(13) . ?
C94 C95 1.384(13) . ?
C95 C96 1.365(13) . ?
C96 C97 1.448(13) . ?
C97 C98 1.342(15) . ?
C97 C113 1.504(14) . ?
C98 C99 1.449(13) . ?
C98 C115 1.493(14) . ?
C99 C100 1.360(13) . ?
C101 C102 1.531(15) . ?
C103 C104 1.519(14) . ?
C105 C106 1.534(14) . ?
C107 C108 1.518(14) . ?
C109 C110 1.518(14) . ?
C111 C112 1.538(14) . ?
C113 C114 1.524(15) . ?
C115 C116 1.514(15) . ?
C117 C118 1.338(18) . ?
C117 C122 1.40(2) . ?
C118 C119 1.413(17) . ?
C119 C120 1.328(17) . ?
C120 C121 1.376(17) . ?
C121 C122 1.364(19) . ?
C125 C124 1.33(2) . ?
C125 C123 1.34(2) 2_655 ?
C124 C123 1.40(2) . ?
C123 C125 1.34(2) 2_655 ?
C126 C127 1.35(2) . ?
C126 C128 1.36(2) 2_655 ?
C127 C128 1.38(2) . ?
C128 C126 1.36(2) 2_655 ?
